data_4023681
loop_
_publ_author_name
'Bradley O. Ashburn'
'Rich G. Carter'
'Lev N. Zakharov'

_publ_section_title
;
 Diels-Alder Approach to Biaryls: Elucidation of Competing Tandem
 [2+2] Cycloaddition/[1,3] Sigmatropic Shift Pathway
;
_journal_name_full 'Journal of Organic Chemistry'
_journal_page_first 7305
_journal_page_last 7309
_journal_paper_doi 10.1021/jo801245a
_journal_volume 73
_journal_year 2008
_chemical_formula_sum 'C16 H14 Cl N O4'
_chemical_formula_weight 319.73
_chemical_name_systematic
;
 ?
;
_space_group_IT_number 2
_symmetry_cell_setting triclinic
_symmetry_space_group_name_Hall '-P 1'
_symmetry_space_group_name_H-M 'P -1'
_atom_sites_solution_hydrogens geom
_atom_sites_solution_primary direct
_atom_sites_solution_secondary difmap
_audit_creation_method SHELXLTL
_cell_angle_alpha 112.1860(10)
_cell_angle_beta 108.3350(10)
_cell_angle_gamma 98.7220(10)
_cell_formula_units_Z 2
_cell_length_a 7.7746(6)
_cell_length_b 10.5790(8)
_cell_length_c 10.8866(8)
_cell_measurement_reflns_used 4137
_cell_measurement_temperature 173(2)
_cell_measurement_theta_max 28.10
_cell_measurement_theta_min 2.19
_cell_volume 748.84(10)
_computing_cell_refinement 'Bruker SMART'
_computing_data_collection 'Bruker SMART'
_computing_data_reduction 'Bruker SAINT'
_computing_molecular_graphics 'Bruker SHELXTL'
_computing_publication_material 'Bruker SHELXTL'
_computing_structure_refinement 'Bruker SHELXTL'
_computing_structure_solution 'Bruker SHELXTL'
_diffrn_ambient_temperature 173(2)
_diffrn_measured_fraction_theta_full 0.992
_diffrn_measured_fraction_theta_max 0.992
_diffrn_measurement_device_type 'CCD area detector Bruker Apex'
_diffrn_measurement_method 'phi and omega scans'
_diffrn_radiation_monochromator graphite
_diffrn_radiation_source 'fine-focus sealed tube'
_diffrn_radiation_type MoK\a
_diffrn_radiation_wavelength 0.71073
_diffrn_reflns_av_R_equivalents 0.0137
_diffrn_reflns_av_sigmaI/netI 0.0164
_diffrn_reflns_limit_h_max 9
_diffrn_reflns_limit_h_min -9
_diffrn_reflns_limit_k_max 13
_diffrn_reflns_limit_k_min -13
_diffrn_reflns_limit_l_max 13
_diffrn_reflns_limit_l_min -13
_diffrn_reflns_number 8450
_diffrn_reflns_theta_full 27.00
_diffrn_reflns_theta_max 27.00
_diffrn_reflns_theta_min 2.19
_exptl_absorpt_coefficient_mu 0.273
_exptl_absorpt_correction_T_max 0.9628
_exptl_absorpt_correction_T_min 0.9130
_exptl_absorpt_correction_type multi-scan
_exptl_absorpt_process_details SADABS
_exptl_crystal_colour colorless
_exptl_crystal_density_diffrn 1.418
_exptl_crystal_density_method 'not measured'
_exptl_crystal_description block
_exptl_crystal_F_000 332
_exptl_crystal_size_max 0.34
_exptl_crystal_size_mid 0.24
_exptl_crystal_size_min 0.14
_refine_diff_density_max 0.281
_refine_diff_density_min -0.241
_refine_diff_density_rms 0.040
_refine_ls_extinction_method none
_refine_ls_goodness_of_fit_ref 1.057
_refine_ls_hydrogen_treatment refall
_refine_ls_matrix_type full
_refine_ls_number_parameters 255
_refine_ls_number_reflns 3247
_refine_ls_number_restraints 0
_refine_ls_restrained_S_all 1.057
_refine_ls_R_factor_all 0.0381
_refine_ls_R_factor_gt 0.0342
_refine_ls_shift/su_max 0.000
_refine_ls_shift/su_mean 0.000
_refine_ls_structure_factor_coef Fsqd
_refine_ls_weighting_details 'calc w=1/[\s^2^(Fo^2^)+(0.0490P)^2^+0.2189P] where P=(Fo^2^+2Fc^2^)/3'
_refine_ls_weighting_scheme calc
_refine_ls_wR_factor_gt 0.0918
_refine_ls_wR_factor_ref 0.0958
_reflns_number_gt 2936
_reflns_number_total 3247
_reflns_threshold_expression >2sigma(I)
_cod_data_source_file jo801245a_si_004.cif
_cod_data_source_block rc26
_cod_depositor_comments
;
The following automatic conversions were performed:
'_symmetry_cell_setting' value 'Triclinic' changed to 'triclinic'
according to '/home/saulius/struct/CIF-dictionaries/cif_core.dic'
dictionary named 'cif_core.dic' version 2.4.1 from 2010-06-29.

Automatic conversion script
Id: cif_fix_enum 1527 2010-12-29 10:47:43Z saulius 
;
_cod_database_code 4023681

loop_
_symmetry_equiv_pos_as_xyz
'x, y, z'
'-x, -y, -z'

loop_
_atom_site_label
_atom_site_type_symbol
_atom_site_fract_x
_atom_site_fract_y
_atom_site_fract_z
_atom_site_U_iso_or_equiv
_atom_site_adp_type
_atom_site_occupancy
_atom_site_symmetry_multiplicity
_atom_site_calc_flag
_atom_site_refinement_flags
_atom_site_disorder_assembly
_atom_site_disorder_group
Cl1 Cl 1.17231(6) 0.09970(5) 0.81269(5) 0.04674(14) Uani 1 1 d . . .
N1 N 0.75450(16) 0.34445(13) 0.56462(12) 0.0297(3) Uani 1 1 d . . .
O1 O 0.55585(16) 0.40737(12) 1.14384(12) 0.0401(3) Uani 1 1 d . . .
O2 O 0.66209(16) 0.25498(12) 1.22138(12) 0.0401(3) Uani 1 1 d . . .
O3 O 0.59905(14) 0.26572(12) 0.53239(11) 0.0378(3) Uani 1 1 d . . .
O4 O 0.78535(17) 0.46715(12) 0.57934(13) 0.0456(3) Uani 1 1 d . . .
C1 C 0.7424(2) 0.36065(14) 0.96425(14) 0.0289(3) Uani 1 1 d . . .
C2 C 0.83823(19) 0.34250(14) 0.86517(14) 0.0280(3) Uani 1 1 d . . .
C3 C 0.83471(18) 0.21828(14) 0.76597(13) 0.0254(3) Uani 1 1 d . . .
C4 C 0.70936(19) 0.07323(14) 0.71659(14) 0.0284(3) Uani 1 1 d . . .
C5 C 0.6696(2) 0.00182(15) 0.78736(15) 0.0312(3) Uani 1 1 d . . .
C6 C 0.7499(2) 0.03788(16) 0.94472(16) 0.0338(3) Uani 1 1 d . . .
C7 C 0.8721(2) 0.19233(16) 1.05037(15) 0.0313(3) Uani 1 1 d . . .
C8 C 0.75751(18) 0.29448(14) 1.04847(13) 0.0271(3) Uani 1 1 d . . .
C9 C 0.65560(19) 0.31587(14) 1.14689(14) 0.0283(3) Uani 1 1 d . . .
C10 C 0.4490(3) 0.4251(2) 1.2333(2) 0.0450(4) Uani 1 1 d . . .
C11 C 0.95110(18) 0.22486(14) 0.68017(13) 0.0258(3) Uani 1 1 d . . .
C12 C 1.1085(2) 0.17394(15) 0.69411(15) 0.0317(3) Uani 1 1 d . . .
C13 C 1.2205(2) 0.18349(18) 0.61863(17) 0.0378(3) Uani 1 1 d . . .
C14 C 1.1781(2) 0.24599(18) 0.52656(17) 0.0380(3) Uani 1 1 d . . .
C15 C 1.0269(2) 0.30117(16) 0.51122(15) 0.0326(3) Uani 1 1 d . . .
C16 C 0.91761(18) 0.28809(14) 0.58715(14) 0.0264(3) Uani 1 1 d . . .
H1 H 0.677(2) 0.4271(18) 0.9739(18) 0.034(4) Uiso 1 1 d . . .
H2 H 0.912(2) 0.4287(18) 0.8719(17) 0.033(4) Uiso 1 1 d . . .
H4 H 0.650(2) 0.0230(18) 0.6136(19) 0.037(4) Uiso 1 1 d . . .
H5 H 0.583(2) -0.0949(19) 0.7293(18) 0.038(4) Uiso 1 1 d . . .
H6A H 0.643(3) 0.0142(18) 0.9725(19) 0.041(4) Uiso 1 1 d . . .
H6B H 0.823(3) -0.0246(19) 0.9579(19) 0.043(5) Uiso 1 1 d . . .
H7A H 0.976(2) 0.2175(17) 1.0256(17) 0.033(4) Uiso 1 1 d . . .
H7B H 0.924(2) 0.2009(17) 1.1460(19) 0.039(4) Uiso 1 1 d . . .
H10A H 0.405(3) 0.502(3) 1.233(2) 0.069(6) Uiso 1 1 d . . .
H10B H 0.345(3) 0.341(3) 1.191(3) 0.072(7) Uiso 1 1 d . . .
H10C H 0.534(3) 0.449(2) 1.336(2) 0.054(5) Uiso 1 1 d . . .
H13 H 1.326(3) 0.1476(19) 0.6309(19) 0.044(5) Uiso 1 1 d . . .
H14 H 1.250(3) 0.2539(19) 0.475(2) 0.044(5) Uiso 1 1 d . . .
H15 H 0.993(2) 0.3437(18) 0.4520(18) 0.036(4) Uiso 1 1 d . . .

loop_
_atom_site_aniso_label
_atom_site_aniso_U_11
_atom_site_aniso_U_22
_atom_site_aniso_U_33
_atom_site_aniso_U_23
_atom_site_aniso_U_13
_atom_site_aniso_U_12
Cl1 0.0439(2) 0.0684(3) 0.0540(2) 0.0442(2) 0.02506(19) 0.0307(2)
N1 0.0328(6) 0.0401(6) 0.0265(5) 0.0186(5) 0.0184(5) 0.0151(5)
O1 0.0570(7) 0.0492(6) 0.0423(6) 0.0293(5) 0.0368(5) 0.0320(5)
O2 0.0510(6) 0.0504(6) 0.0428(6) 0.0315(5) 0.0316(5) 0.0240(5)
O3 0.0256(5) 0.0523(6) 0.0373(6) 0.0195(5) 0.0155(4) 0.0132(5)
O4 0.0574(7) 0.0478(6) 0.0625(7) 0.0382(6) 0.0396(6) 0.0297(6)
C1 0.0348(7) 0.0272(6) 0.0277(6) 0.0114(5) 0.0178(6) 0.0093(6)
C2 0.0304(7) 0.0294(6) 0.0267(6) 0.0146(5) 0.0142(5) 0.0054(5)
C3 0.0235(6) 0.0328(7) 0.0233(6) 0.0150(5) 0.0113(5) 0.0078(5)
C4 0.0288(6) 0.0293(6) 0.0260(6) 0.0103(5) 0.0135(5) 0.0071(5)
C5 0.0335(7) 0.0280(7) 0.0350(7) 0.0135(6) 0.0186(6) 0.0085(6)
C6 0.0425(8) 0.0368(7) 0.0397(8) 0.0246(6) 0.0254(7) 0.0199(6)
C7 0.0297(7) 0.0439(8) 0.0284(7) 0.0208(6) 0.0148(6) 0.0149(6)
C8 0.0272(6) 0.0297(6) 0.0235(6) 0.0104(5) 0.0124(5) 0.0061(5)
C9 0.0305(7) 0.0297(6) 0.0256(6) 0.0122(5) 0.0137(5) 0.0070(5)
C10 0.0585(11) 0.0583(11) 0.0467(9) 0.0308(9) 0.0396(9) 0.0350(9)
C11 0.0236(6) 0.0289(6) 0.0240(6) 0.0104(5) 0.0115(5) 0.0059(5)
C12 0.0304(7) 0.0392(7) 0.0310(7) 0.0192(6) 0.0142(6) 0.0130(6)
C13 0.0290(7) 0.0540(9) 0.0398(8) 0.0234(7) 0.0195(6) 0.0199(7)
C14 0.0306(7) 0.0561(9) 0.0377(8) 0.0233(7) 0.0231(6) 0.0155(7)
C15 0.0308(7) 0.0448(8) 0.0314(7) 0.0217(6) 0.0179(6) 0.0124(6)
C16 0.0240(6) 0.0320(6) 0.0254(6) 0.0129(5) 0.0126(5) 0.0090(5)

loop_
_atom_type_symbol
_atom_type_description
_atom_type_scat_dispersion_real
_atom_type_scat_dispersion_imag
_atom_type_scat_source
C C 0.0033 0.0016 'International Tables Vol C Tables 4.2.6.8 and 6.1.1.4'
H H 0.0000 0.0000 'International Tables Vol C Tables 4.2.6.8 and 6.1.1.4'
N N 0.0061 0.0033 'International Tables Vol C Tables 4.2.6.8 and 6.1.1.4'
O O 0.0106 0.0060 'International Tables Vol C Tables 4.2.6.8 and 6.1.1.4'
Cl Cl 0.1484 0.1585 'International Tables Vol C Tables 4.2.6.8 and 6.1.1.4'

loop_
_geom_angle_atom_site_label_1
_geom_angle_atom_site_label_2
_geom_angle_atom_site_label_3
_geom_angle
_geom_angle_site_symmetry_1
_geom_angle_site_symmetry_3
_geom_angle_publ_flag
O3 N1 O4 124.79(12) . . ?
O3 N1 C16 117.91(11) . . ?
O4 N1 C16 117.30(11) . . ?
C9 O1 C10 114.96(12) . . ?
C8 C1 C2 123.40(13) . . ?
C8 C1 H1 118.9(10) . . ?
C2 C1 H1 117.5(10) . . ?
C3 C2 C1 126.77(12) . . ?
C3 C2 H2 116.3(9) . . ?
C1 C2 H2 116.9(10) . . ?
C2 C3 C4 127.12(12) . . ?
C2 C3 C11 117.77(11) . . ?
C4 C3 C11 114.63(11) . . ?
C5 C4 C3 132.79(13) . . ?
C5 C4 H4 116.2(10) . . ?
C3 C4 H4 111.0(10) . . ?
C4 C5 C6 131.54(13) . . ?
C4 C5 H5 117.2(10) . . ?
C6 C5 H5 111.0(10) . . ?
C5 C6 C7 116.56(12) . . ?
C5 C6 H6A 108.8(10) . . ?
C7 C6 H6A 108.2(10) . . ?
C5 C6 H6B 108.4(11) . . ?
C7 C6 H6B 108.8(11) . . ?
H6A C6 H6B 105.5(15) . . ?
C8 C7 C6 111.34(12) . . ?
C8 C7 H7A 109.5(10) . . ?
C6 C7 H7A 109.7(10) . . ?
C8 C7 H7B 109.1(10) . . ?
C6 C7 H7B 109.2(10) . . ?
H7A C7 H7B 107.9(14) . . ?
C1 C8 C9 121.27(12) . . ?
C1 C8 C7 123.74(12) . . ?
C9 C8 C7 114.98(11) . . ?
O2 C9 O1 123.16(12) . . ?
O2 C9 C8 122.97(12) . . ?
O1 C9 C8 113.86(11) . . ?
O1 C10 H10A 105.3(14) . . ?
O1 C10 H10B 109.5(14) . . ?
H10A C10 H10B 110(2) . . ?
O1 C10 H10C 110.5(11) . . ?
H10A C10 H10C 109.3(18) . . ?
H10B C10 H10C 111.8(18) . . ?
C16 C11 C12 114.90(11) . . ?
C16 C11 C3 123.08(11) . . ?
C12 C11 C3 121.94(12) . . ?
C13 C12 C11 122.39(13) . . ?
C13 C12 Cl1 117.98(11) . . ?
C11 C12 Cl1 119.61(10) . . ?
C14 C13 C12 119.79(13) . . ?
C14 C13 H13 120.3(11) . . ?
C12 C13 H13 119.9(11) . . ?
C15 C14 C13 120.31(13) . . ?
C15 C14 H14 118.2(11) . . ?
C13 C14 H14 121.5(11) . . ?
C14 C15 C16 118.08(13) . . ?
C14 C15 H15 124.0(10) . . ?
C16 C15 H15 117.9(11) . . ?
C15 C16 C11 124.50(12) . . ?
C15 C16 N1 116.44(12) . . ?
C11 C16 N1 119.05(11) . . ?

loop_
_geom_bond_atom_site_label_1
_geom_bond_atom_site_label_2
_geom_bond_distance
_geom_bond_site_symmetry_2
_geom_bond_publ_flag
Cl1 C12 1.7350(14) . ?
N1 O3 1.2184(15) . ?
N1 O4 1.2216(16) . ?
N1 C16 1.4724(17) . ?
O1 C9 1.3323(17) . ?
O1 C10 1.4466(17) . ?
O2 C9 1.2058(16) . ?
C1 C8 1.3366(19) . ?
C1 C2 1.4656(17) . ?
C1 H1 0.922(17) . ?
C2 C3 1.3389(19) . ?
C2 H2 0.964(17) . ?
C3 C4 1.4789(18) . ?
C3 C11 1.5026(16) . ?
C4 C5 1.3335(19) . ?
C4 H4 0.950(17) . ?
C5 C6 1.494(2) . ?
C5 H5 0.968(17) . ?
C6 C7 1.522(2) . ?
C6 H6A 1.002(18) . ?
C6 H6B 0.958(19) . ?
C7 C8 1.5030(19) . ?
C7 H7A 0.960(17) . ?
C7 H7B 0.953(18) . ?
C8 C9 1.4940(17) . ?
C10 H10A 0.93(2) . ?
C10 H10B 0.95(2) . ?
C10 H10C 1.01(2) . ?
C11 C16 1.3925(18) . ?
C11 C12 1.3986(19) . ?
C12 C13 1.3890(19) . ?
C13 C14 1.382(2) . ?
C13 H13 0.949(18) . ?
C14 C15 1.381(2) . ?
C14 H14 0.923(19) . ?
C15 C16 1.3848(18) . ?
C15 H15 0.915(18) . ?

loop_
_geom_torsion_atom_site_label_1
_geom_torsion_atom_site_label_2
_geom_torsion_atom_site_label_3
_geom_torsion_atom_site_label_4
_geom_torsion
_geom_torsion_site_symmetry_1
_geom_torsion_site_symmetry_2
_geom_torsion_site_symmetry_3
_geom_torsion_site_symmetry_4
_geom_torsion_publ_flag
C8 C1 C2 C3 50.9(2) . . . . ?
C1 C2 C3 C4 11.1(2) . . . . ?
C1 C2 C3 C11 -177.31(13) . . . . ?
C2 C3 C4 C5 -51.4(2) . . . . ?
C11 C3 C4 C5 136.79(16) . . . . ?
C3 C4 C5 C6 -5.7(3) . . . . ?
C4 C5 C6 C7 13.1(2) . . . . ?
C5 C6 C7 C8 64.44(16) . . . . ?
C2 C1 C8 C9 -179.54(12) . . . . ?
C2 C1 C8 C7 -0.8(2) . . . . ?
C6 C7 C8 C1 -92.64(16) . . . . ?
C6 C7 C8 C9 86.14(14) . . . . ?
C10 O1 C9 O2 -2.1(2) . . . . ?
C10 O1 C9 C8 177.37(13) . . . . ?
C1 C8 C9 O2 177.99(13) . . . . ?
C7 C8 C9 O2 -0.83(19) . . . . ?
C1 C8 C9 O1 -1.49(19) . . . . ?
C7 C8 C9 O1 179.69(12) . . . . ?
C2 C3 C11 C16 -62.96(17) . . . . ?
C4 C3 C11 C16 109.63(14) . . . . ?
C2 C3 C11 C12 113.62(15) . . . . ?
C4 C3 C11 C12 -73.79(16) . . . . ?
C16 C11 C12 C13 -1.2(2) . . . . ?
C3 C11 C12 C13 -177.99(13) . . . . ?
C16 C11 C12 Cl1 177.23(10) . . . . ?
C3 C11 C12 Cl1 0.40(18) . . . . ?
C11 C12 C13 C14 0.4(2) . . . . ?
Cl1 C12 C13 C14 -177.99(12) . . . . ?
C12 C13 C14 C15 1.1(2) . . . . ?
C13 C14 C15 C16 -1.8(2) . . . . ?
C14 C15 C16 C11 1.0(2) . . . . ?
C14 C15 C16 N1 -178.27(13) . . . . ?
C12 C11 C16 C15 0.4(2) . . . . ?
C3 C11 C16 C15 177.22(13) . . . . ?
C12 C11 C16 N1 179.71(12) . . . . ?
C3 C11 C16 N1 -3.50(19) . . . . ?
O3 N1 C16 C15 128.44(13) . . . . ?
O4 N1 C16 C15 -51.35(17) . . . . ?
O3 N1 C16 C11 -50.90(16) . . . . ?
O4 N1 C16 C11 129.30(13) . . . . ?

loop_
_cod_related_entry_id
_cod_related_entry_database
_cod_related_entry_code
1 ChemSpider 26597947
